data_7152480
loop_
_publ_author_name
'Thompson, Sam'
'Hamilton, Andrew D.'

_publ_section_title
;
 Amphiphilic \a-helix mimetics based on a benzoylurea scaffold.
;
_journal_issue 30
_journal_name_full 'Organic &amp; biomolecular chemistry'
_journal_page_first 5780
_journal_page_last 5782
_journal_paper_doi 10.1039/c2ob25273b
_journal_volume 10
_journal_year 2012
_chemical_formula_moiety 'C37 H52 N2 O9'
_chemical_formula_sum 'C37 H52 N2 O9'
_chemical_formula_weight 668.83
_chemical_name_systematic
;
tert-butyl 3-(3-(3-(but-3-en-1-yl)-3-(3-(2-(tert-butoxy)-2-oxoethoxy)
-5-isopropoxybenzoyl)ureido)-4-isopropoxyphenyl)propanoate
;
_space_group_IT_number 14
_symmetry_cell_setting monoclinic
_symmetry_space_group_name_Hall '-P 2ybc'
_symmetry_space_group_name_H-M 'P 1 21/c 1'
_atom_sites_solution_hydrogens geom
_atom_sites_solution_primary direct
_cell_angle_alpha 90
_cell_angle_beta 95.4952(12)
_cell_angle_gamma 90
_cell_formula_units_Z 4
_cell_length_a 17.8976(4)
_cell_length_b 11.2875(3)
_cell_length_c 18.4543(5)
_cell_measurement_reflns_used 7600
_cell_measurement_temperature 150
_cell_measurement_theta_max 27
_cell_measurement_theta_min 5
_cell_volume 3710.99(16)
_computing_cell_refinement 'CrysAlis, (Oxford Diffraction, 2002)'
_computing_data_collection 'SuperNova, (Oxford Diffraction, 2010)'
_computing_data_reduction 'CrysAlis, (Oxford Diffraction, 2002)'
_computing_molecular_graphics 'CAMERON (Watkin et al., 1996)'
_computing_publication_material 'CRYSTALS (Betteridge et al., 2003)'
_computing_structure_refinement 'CRYSTALS (Betteridge et al., 2003)'
_computing_structure_solution 'SIR92 (Altomare et al., 1994)'
_diffrn_ambient_temperature 150
_diffrn_measured_fraction_theta_full 0.990
_diffrn_measured_fraction_theta_max 0.986
_diffrn_measurement_device Area
_diffrn_measurement_device_type 'Oxford Diffraction SuperNova'
_diffrn_measurement_method \w
_diffrn_radiation_monochromator graphite
_diffrn_radiation_type 'Mo K\a'
_diffrn_radiation_wavelength 0.71073
_diffrn_reflns_av_R_equivalents 0.057
_diffrn_reflns_limit_h_max 22
_diffrn_reflns_limit_h_min -22
_diffrn_reflns_limit_k_max 13
_diffrn_reflns_limit_k_min -14
_diffrn_reflns_limit_l_max 23
_diffrn_reflns_limit_l_min -23
_diffrn_reflns_number 14356
_diffrn_reflns_theta_full 25.075
_diffrn_reflns_theta_max 26.675
_diffrn_reflns_theta_min 5.116
_diffrn_standards_number 0
_exptl_absorpt_coefficient_mu 0.085
_exptl_absorpt_correction_T_max 0.99
_exptl_absorpt_correction_T_min 0.99
_exptl_absorpt_correction_type multi-scan
_exptl_absorpt_process_details 'CrysAlis, (Oxford Diffraction, 2002)'
_exptl_crystal_colour colourless
_exptl_crystal_density_diffrn 1.197
_exptl_crystal_density_method 'not measured'
_exptl_crystal_description block
_exptl_crystal_F_000 1440
_exptl_crystal_size_max 0.150
_exptl_crystal_size_mid 0.150
_exptl_crystal_size_min 0.150
_refine_diff_density_max 0.66
_refine_diff_density_min -0.29
_refine_ls_extinction_method None
_refine_ls_goodness_of_fit_ref 1.1257
_refine_ls_hydrogen_treatment mixed
_refine_ls_matrix_type full
_refine_ls_number_parameters 437
_refine_ls_number_reflns 3964
_refine_ls_number_restraints 0
_refine_ls_R_factor_all 0.1212
_refine_ls_R_factor_gt 0.0612
_refine_ls_shift/su_max 0.0002865
_refine_ls_shift/su_mean 0.0000214
_refine_ls_structure_factor_coef F
_refine_ls_weighting_details
;
Method, part 1, Chebychev polynomial, (Watkin, 1994, Prince, 1982)
[weight] = 1.0/[A~0~*T~0~(x)+A~1~*T~1~(x) ... +A~n-1~]*T~n-1~(x)]
where A~i~ are the Chebychev coefficients listed below and x= Fcalc/Fmax
Method = Robust Weighting (Prince, 1982)
W = [weight] * [1-(deltaF/6*sigmaF)^2^]^2^
A~i~ are:
1.08 1.05 1.13 0.403 0.297
;
_refine_ls_weighting_scheme calc
_refine_ls_wR_factor_all 0.0788
_refine_ls_wR_factor_gt 0.0524
_refine_ls_wR_factor_ref 0.0478
_reflns_limit_h_max 22
_reflns_limit_h_min -22
_reflns_limit_k_max 14
_reflns_limit_k_min 0
_reflns_limit_l_max 23
_reflns_limit_l_min 0
_reflns_number_gt 4605
_reflns_number_total 7733
_reflns_threshold_expression I>2.0\s(I)
_oxford_diffrn_Wilson_B_factor 2.52
_oxford_diffrn_Wilson_scale 17.31
_oxford_refine_ls_r_factor_ref 0.0505
_oxford_refine_ls_scale 0.2500(4)
_oxford_reflns_number_all 7733
_oxford_reflns_threshold_expression_ref I>3.0\s(I)
_cod_data_source_file c2ob25273b.txt
_cod_data_source_block RS116
_cod_depositor_comments
;
The following automatic conversions were performed:

'_symmetry_cell_setting' value 'Monoclinic' changed to 'monoclinic'
according to /home/saulius/struct/CIF-dictionaries/cif_core.dic
dictionary named 'cif_core.dic' version 2.4.1 from
2010-06-29.

'_atom_sites_solution_primary' value 'Direct' changed to
'direct' according to
/home/saulius/struct/CIF-dictionaries/cif_core.dic dictionary named
'cif_core.dic' version 2.4.1 from 2010-06-29.

Automatic conversion script
Id: cif_fix_values 1891 2012-01-12 08:04:46Z andrius 
;
_cod_original_sg_symbol_Hall ' -P 2ybc '
_cod_original_sg_symbol_H-M 'P 1 21/c 1 '
_cod_database_code 7152480

loop_
_symmetry_equiv_pos_as_xyz
x,y,z
-x,-y,-z
-x,y+1/2,-z+1/2
x,-y+1/2,z+1/2

loop_
_atom_site_label
_atom_site_type_symbol
_atom_site_fract_x
_atom_site_fract_y
_atom_site_fract_z
_atom_site_U_iso_or_equiv
_atom_site_occupancy
_atom_site_adp_type
_atom_site_refinement_flags_posn
N3 N 0.57637(12) 0.14035(19) 0.35020(12) 0.0254 1.0000 Uani .
N23 N 0.64590(11) 0.31356(18) 0.37958(11) 0.0244 1.0000 Uani .
O1 O 0.54033(10) 0.26932(16) 0.43544(9) 0.0310 1.0000 Uani .
O6 O 0.57585(11) -0.01811(18) 0.25018(10) 0.0400 1.0000 Uani .
O17 O 0.20240(10) 0.07173(17) 0.51651(9) 0.0338 1.0000 Uani .
O22 O 0.24193(12) -0.11497(19) 0.54031(11) 0.0484 1.0000 Uani .
O29 O 0.69341(10) 0.20849(16) 0.28750(9) 0.0310 1.0000 Uani .
O33 O 0.79950(10) 0.62459(17) 0.20859(10) 0.0356 1.0000 Uani .
O40 O 0.94777(10) 0.45492(17) 0.41053(9) 0.0312 1.0000 Uani .
O43 O 0.87646(11) 0.48784(17) 0.53449(10) 0.0362 1.0000 Uani .
O44 O 0.91629(10) 0.30748(17) 0.57564(10) 0.0339 1.0000 Uani .
C2 C 0.58283(14) 0.2392(2) 0.39129(13) 0.0241 1.0000 Uani .
C4 C 0.52136(14) 0.0508(2) 0.35200(13) 0.0250 1.0000 Uani .
C5 C 0.52258(14) -0.0363(2) 0.29763(14) 0.0291 1.0000 Uani .
C7 C 0.58416(17) -0.1017(3) 0.19243(15) 0.0387 1.0000 Uani .
C8 C 0.6247(2) -0.0343(3) 0.13773(17) 0.0543 1.0000 Uani .
C9 C 0.62533(18) -0.2102(3) 0.22135(18) 0.0509 1.0000 Uani .
C10 C 0.47244(15) -0.1298(3) 0.29542(15) 0.0338 1.0000 Uani .
C11 C 0.42166(15) -0.1382(3) 0.34769(14) 0.0321 1.0000 Uani .
C12 C 0.42032(13) -0.0549(2) 0.40218(13) 0.0272 1.0000 Uani .
C13 C 0.46999(13) 0.0409(2) 0.40376(13) 0.0256 1.0000 Uani .
C14 C 0.36732(14) -0.0680(3) 0.46087(14) 0.0312 1.0000 Uani .
C15 C 0.29302(15) -0.0054(3) 0.44498(15) 0.0346 1.0000 Uani .
C16 C 0.24391(14) -0.0240(3) 0.50572(14) 0.0310 1.0000 Uani .
C18 C 0.15417(16) 0.0778(3) 0.57673(15) 0.0362 1.0000 Uani .
C19 C 0.2022(2) 0.0744(4) 0.64817(16) 0.0587 1.0000 Uani .
C20 C 0.09702(19) -0.0217(3) 0.5709(2) 0.0609 1.0000 Uani .
C21 C 0.1158(2) 0.1959(3) 0.5634(2) 0.0651 1.0000 Uani .
C24 C 0.65202(15) 0.4227(2) 0.42454(14) 0.0296 1.0000 Uani .
C25 C 0.60856(18) 0.5268(2) 0.38928(16) 0.0402 1.0000 Uani .
C26 C 0.6374(3) 0.6417(3) 0.4210(2) 0.0736 1.0000 Uani .
C27 C 0.6015(3) 0.7230(4) 0.4478(2) 0.0844 1.0000 Uani .
C28 C 0.69650(13) 0.2931(2) 0.32940(13) 0.0238 1.0000 Uani .
C30 C 0.75873(14) 0.3824(2) 0.32535(13) 0.0253 1.0000 Uani .
C31 C 0.75161(14) 0.4669(2) 0.27151(13) 0.0264 1.0000 Uani .
C32 C 0.81093(15) 0.5464(2) 0.26494(13) 0.0273 1.0000 Uani .
C34 C 0.85931(16) 0.7020(2) 0.19081(14) 0.0341 1.0000 Uani .
C35 C 0.92039(17) 0.6345(3) 0.15742(15) 0.0408 1.0000 Uani .
C36 C 0.82148(19) 0.7911(3) 0.13830(17) 0.0491 1.0000 Uani .
C37 C 0.87443(14) 0.5406(2) 0.31359(13) 0.0267 1.0000 Uani .
C38 C 0.88060(14) 0.4535(2) 0.36700(13) 0.0264 1.0000 Uani .
C39 C 0.82354(14) 0.3723(2) 0.37372(13) 0.0268 1.0000 Uani .
C41 C 0.95801(15) 0.3703(2) 0.46725(13) 0.0286 1.0000 Uani .
C42 C 0.91128(15) 0.3977(2) 0.52906(14) 0.0271 1.0000 Uani .
C45 C 0.87382(16) 0.3058(3) 0.64113(15) 0.0360 1.0000 Uani .
C46 C 0.8924(2) 0.1852(3) 0.6722(2) 0.0702 1.0000 Uani .
C47 C 0.79047(16) 0.3179(3) 0.61818(18) 0.0518 1.0000 Uani .
C48 C 0.9022(2) 0.4021(3) 0.69304(16) 0.0549 1.0000 Uani .
H71 H 0.5359 -0.1241 0.1708 0.0496 1.0000 Uiso R
H81 H 0.6323 -0.0835 0.0973 0.0683 1.0000 Uiso R
H82 H 0.6719 -0.0087 0.1603 0.0683 1.0000 Uiso R
H83 H 0.5955 0.0326 0.1216 0.0683 1.0000 Uiso R
H91 H 0.6302 -0.2646 0.1828 0.0612 1.0000 Uiso R
H92 H 0.6738 -0.1876 0.2423 0.0612 1.0000 Uiso R
H93 H 0.5985 -0.2466 0.2574 0.0612 1.0000 Uiso R
H101 H 0.4730 -0.1877 0.2581 0.0412 1.0000 Uiso R
H111 H 0.3871 -0.2023 0.3460 0.0393 1.0000 Uiso R
H131 H 0.4689 0.0996 0.4405 0.0330 1.0000 Uiso R
H141 H 0.3911 -0.0367 0.5050 0.0407 1.0000 Uiso R
H142 H 0.3574 -0.1499 0.4670 0.0407 1.0000 Uiso R
H151 H 0.3020 0.0769 0.4394 0.0463 1.0000 Uiso R
H152 H 0.2685 -0.0361 0.4010 0.0463 1.0000 Uiso R
H191 H 0.1713 0.0779 0.6872 0.0707 1.0000 Uiso R
H192 H 0.2352 0.1406 0.6508 0.0707 1.0000 Uiso R
H193 H 0.2307 0.0033 0.6515 0.0707 1.0000 Uiso R
H201 H 0.0665 -0.0170 0.6102 0.0760 1.0000 Uiso R
H202 H 0.1221 -0.0960 0.5723 0.0760 1.0000 Uiso R
H203 H 0.0665 -0.0142 0.5261 0.0760 1.0000 Uiso R
H211 H 0.0826 0.2093 0.5997 0.0804 1.0000 Uiso R
H212 H 0.1524 0.2570 0.5653 0.0804 1.0000 Uiso R
H213 H 0.0881 0.1957 0.5168 0.0804 1.0000 Uiso R
H241 H 0.7033 0.4448 0.4329 0.0389 1.0000 Uiso R
H242 H 0.6329 0.4062 0.4697 0.0389 1.0000 Uiso R
H251 H 0.6135 0.5259 0.3385 0.0526 1.0000 Uiso R
H252 H 0.5571 0.5195 0.3971 0.0526 1.0000 Uiso R
H261 H 0.6899 0.6542 0.4211 0.0972 1.0000 Uiso R
H271 H 0.6262 0.7923 0.4670 0.1071 1.0000 Uiso R
H272 H 0.5488 0.7148 0.4490 0.1071 1.0000 Uiso R
H311 H 0.7070 0.4718 0.2393 0.0322 1.0000 Uiso R
H341 H 0.8798 0.7419 0.2335 0.0439 1.0000 Uiso R
H351 H 0.9594 0.6872 0.1471 0.0514 1.0000 Uiso R
H352 H 0.9403 0.5750 0.1902 0.0514 1.0000 Uiso R
H353 H 0.8994 0.5986 0.1135 0.0514 1.0000 Uiso R
H361 H 0.8569 0.8470 0.1239 0.0615 1.0000 Uiso R
H362 H 0.7831 0.8313 0.1607 0.0615 1.0000 Uiso R
H363 H 0.7999 0.7494 0.0967 0.0615 1.0000 Uiso R
H371 H 0.9135 0.5967 0.3104 0.0340 1.0000 Uiso R
H391 H 0.8279 0.3124 0.4100 0.0334 1.0000 Uiso R
H411 H 1.0095 0.3700 0.4854 0.0367 1.0000 Uiso R
H412 H 0.9444 0.2944 0.4482 0.0367 1.0000 Uiso R
H461 H 0.8680 0.1734 0.7151 0.0877 1.0000 Uiso R
H462 H 0.9452 0.1793 0.6836 0.0877 1.0000 Uiso R
H463 H 0.8763 0.1265 0.6373 0.0877 1.0000 Uiso R
H471 H 0.7632 0.3168 0.6599 0.0644 1.0000 Uiso R
H472 H 0.7816 0.3906 0.5929 0.0644 1.0000 Uiso R
H473 H 0.7745 0.2539 0.5870 0.0644 1.0000 Uiso R
H481 H 0.8751 0.4011 0.7348 0.0700 1.0000 Uiso R
H482 H 0.9540 0.3896 0.7074 0.0700 1.0000 Uiso R
H483 H 0.8957 0.4767 0.6694 0.0700 1.0000 Uiso R
H2 H 0.6093(17) 0.135(3) 0.3191(16) 0.043(9) 1.0000 Uiso .

loop_
_atom_site_aniso_label
_atom_site_aniso_U_11
_atom_site_aniso_U_22
_atom_site_aniso_U_33
_atom_site_aniso_U_23
_atom_site_aniso_U_13
_atom_site_aniso_U_12
N3 0.0243(11) 0.0263(12) 0.0267(11) -0.0021(9) 0.0085(10) -0.0067(10)
N23 0.0265(11) 0.0222(11) 0.0246(11) -0.0015(9) 0.0039(9) -0.0032(9)
O1 0.0317(10) 0.0296(10) 0.0335(10) -0.0013(8) 0.0119(8) -0.0003(8)
O6 0.0427(11) 0.0412(12) 0.0390(11) -0.0148(9) 0.0188(9) -0.0182(10)
O17 0.0369(11) 0.0345(11) 0.0311(10) 0.0022(8) 0.0085(8) 0.0051(9)
O22 0.0572(14) 0.0411(13) 0.0514(13) 0.0150(11) 0.0290(11) 0.0143(11)
O29 0.0347(10) 0.0290(10) 0.0307(10) -0.0063(8) 0.0107(8) -0.0090(8)
O33 0.0372(11) 0.0359(11) 0.0338(10) 0.0139(9) 0.0027(8) -0.0099(9)
O40 0.0292(10) 0.0369(11) 0.0271(9) 0.0040(8) 0.0003(8) -0.0084(9)
O43 0.0484(12) 0.0279(11) 0.0324(10) -0.0009(8) 0.0047(9) 0.0062(10)
O44 0.0349(10) 0.0300(10) 0.0391(11) 0.0076(9) 0.0153(8) 0.0030(9)
C2 0.0238(13) 0.0235(13) 0.0251(13) 0.0041(11) 0.0024(11) -0.0007(11)
C4 0.0243(13) 0.0247(14) 0.0255(12) 0.0022(11) 0.0001(10) -0.0010(11)
C5 0.0254(14) 0.0327(15) 0.0301(14) -0.0017(12) 0.0069(11) -0.0073(12)
C7 0.0433(17) 0.0411(17) 0.0328(15) -0.0145(13) 0.0090(13) -0.0128(14)
C8 0.060(2) 0.064(2) 0.0416(18) -0.0095(17) 0.0188(16) -0.0115(19)
C9 0.0474(19) 0.053(2) 0.054(2) -0.0102(17) 0.0139(16) -0.0040(17)
C10 0.0335(15) 0.0330(16) 0.0353(15) -0.0066(12) 0.0046(12) -0.0069(13)
C11 0.0263(14) 0.0344(16) 0.0354(15) 0.0043(12) 0.0013(12) -0.0098(12)
C12 0.0211(13) 0.0322(15) 0.0278(13) 0.0081(12) 0.0002(10) -0.0002(11)
C13 0.0249(13) 0.0267(14) 0.0253(13) 0.0021(11) 0.0029(11) -0.0003(11)
C14 0.0232(13) 0.0394(16) 0.0313(14) 0.0079(12) 0.0035(11) -0.0029(12)
C15 0.0316(14) 0.0390(16) 0.0342(15) 0.0087(13) 0.0084(12) 0.0038(13)
C16 0.0278(14) 0.0320(16) 0.0337(15) 0.0040(13) 0.0058(12) 0.0038(13)
C18 0.0380(16) 0.0401(17) 0.0324(15) -0.0032(13) 0.0144(12) 0.0029(14)
C19 0.064(2) 0.080(3) 0.0323(16) -0.0067(17) 0.0094(16) 0.001(2)
C20 0.0410(18) 0.072(3) 0.074(2) -0.017(2) 0.0286(17) -0.0060(18)
C21 0.080(3) 0.062(2) 0.057(2) -0.0011(19) 0.028(2) 0.026(2)
C24 0.0347(15) 0.0278(14) 0.0271(13) -0.0075(11) 0.0064(11) -0.0069(12)
C25 0.0520(18) 0.0281(15) 0.0413(16) -0.0061(13) 0.0086(14) 0.0012(14)
C26 0.101(3) 0.042(2) 0.076(3) -0.010(2) 0.002(2) 0.006(2)
C27 0.121(4) 0.052(3) 0.079(3) -0.022(2) 0.006(3) 0.012(3)
C28 0.0261(13) 0.0238(13) 0.0216(12) 0.0025(11) 0.0029(10) -0.0019(11)
C30 0.0305(14) 0.0238(13) 0.0225(12) -0.0026(11) 0.0066(11) -0.0052(11)
C31 0.0258(13) 0.0265(14) 0.0275(13) -0.0013(11) 0.0054(11) -0.0050(11)
C32 0.0362(15) 0.0243(14) 0.0220(12) 0.0003(11) 0.0064(11) -0.0033(12)
C34 0.0429(16) 0.0303(15) 0.0296(14) 0.0028(12) 0.0062(12) -0.0121(13)
C35 0.0476(18) 0.0452(18) 0.0314(15) 0.0001(13) 0.0138(13) -0.0057(15)
C36 0.061(2) 0.0388(18) 0.0489(19) 0.0146(15) 0.0130(16) -0.0061(16)
C37 0.0329(14) 0.0228(13) 0.0254(13) -0.0032(11) 0.0085(11) -0.0103(12)
C38 0.0263(13) 0.0319(15) 0.0217(12) -0.0051(11) 0.0050(10) -0.0035(12)
C39 0.0294(14) 0.0255(14) 0.0257(13) 0.0009(11) 0.0038(11) -0.0025(12)
C41 0.0311(14) 0.0263(14) 0.0281(13) 0.0012(11) 0.0004(11) -0.0037(12)
C42 0.0307(14) 0.0223(14) 0.0281(13) 0.0009(11) 0.0013(11) -0.0058(12)
C45 0.0362(15) 0.0366(16) 0.0381(15) 0.0093(13) 0.0180(13) -0.0018(13)
C46 0.079(3) 0.057(2) 0.080(3) 0.037(2) 0.040(2) 0.015(2)
C47 0.0372(17) 0.069(2) 0.0509(19) -0.0016(18) 0.0149(15) -0.0096(17)
C48 0.063(2) 0.071(2) 0.0311(16) 0.0049(16) 0.0057(15) -0.0086(19)

loop_
_atom_type_symbol
_atom_type_scat_dispersion_real
_atom_type_scat_dispersion_imag
_atom_type_scat_Cromer_Mann_a1
_atom_type_scat_Cromer_Mann_b1
_atom_type_scat_Cromer_Mann_a2
_atom_type_scat_Cromer_Mann_b2
_atom_type_scat_Cromer_Mann_a3
_atom_type_scat_Cromer_Mann_b3
_atom_type_scat_Cromer_Mann_a4
_atom_type_scat_Cromer_Mann_b4
_atom_type_scat_Cromer_Mann_c
_atom_type_scat_source
C 0.0033 0.0016 2.3100 20.8439 1.0200 10.2075 1.5886 0.5687 0.8650 51.6512 0.2156 'International Tables Vol C 4.2.6.8 and 6.1.1.4'
H 0.0000 0.0000 0.4930 10.5109 0.3229 26.1257 0.1402 3.1424 0.0408 57.7998 0.0030 'International Tables Vol C 4.2.6.8 and 6.1.1.4'
O 0.0106 0.0060 3.0485 13.2771 2.2868 5.7011 1.5463 0.3239 0.8670 32.9089 0.2508 'International Tables Vol C 4.2.6.8 and 6.1.1.4'
N 0.0061 0.0033 12.2126 0.0057 3.1322 9.8933 2.0125 28.9975 1.1663 0.5826 -11.5290 'International Tables Vol C 4.2.6.8 and 6.1.1.4'

loop_
_geom_angle_atom_site_label_1
_geom_angle_atom_site_label_2
_geom_angle_atom_site_label_3
_geom_angle
_geom_angle_publ_flag
C2 N3 C4 126.9(2) yes
C2 N3 H2 114(2) no
C4 N3 H2 119(2) no
C2 N23 C24 114.7(2) yes
C2 N23 C28 125.4(2) yes
C24 N23 C28 119.9(2) yes
C5 O6 C7 120.1(2) yes
C16 O17 C18 121.6(2) yes
C32 O33 C34 120.3(2) yes
C38 O40 C41 117.80(19) yes
C42 O44 C45 121.8(2) yes
N23 C2 N3 115.1(2) yes
N23 C2 O1 119.2(2) yes
N3 C2 O1 125.7(2) yes
N3 C4 C5 115.1(2) yes
N3 C4 C13 125.5(2) yes
C5 C4 C13 119.3(2) yes
C4 C5 O6 114.2(2) yes
C4 C5 C10 120.0(2) yes
O6 C5 C10 125.8(2) yes
O6 C7 C8 104.8(2) yes
O6 C7 C9 110.7(2) yes
C8 C7 C9 113.5(3) yes
O6 C7 H71 109.3 no
C8 C7 H71 109.2 no
C9 C7 H71 109.1 no
C7 C8 H81 110.3 no
C7 C8 H82 109.0 no
H81 C8 H82 109.5 no
C7 C8 H83 109.1 no
H81 C8 H83 109.5 no
H82 C8 H83 109.5 no
C7 C9 H91 109.7 no
C7 C9 H92 108.9 no
H91 C9 H92 109.5 no
C7 C9 H93 109.8 no
H91 C9 H93 109.5 no
H92 C9 H93 109.5 no
C5 C10 C11 119.8(3) yes
C5 C10 H101 119.6 no
C11 C10 H101 120.6 no
C10 C11 C12 121.2(2) yes
C10 C11 H111 119.7 no
C12 C11 H111 119.1 no
C11 C12 C13 119.2(2) yes
C11 C12 C14 120.7(2) yes
C13 C12 C14 120.1(2) yes
C12 C13 C4 120.6(2) yes
C12 C13 H131 119.8 no
C4 C13 H131 119.6 no
C12 C14 C15 114.6(2) yes
C12 C14 H141 108.5 no
C15 C14 H141 107.8 no
C12 C14 H142 108.5 no
C15 C14 H142 107.9 no
H141 C14 H142 109.5 no
C14 C15 C16 110.9(2) yes
C14 C15 H151 108.9 no
C16 C15 H151 109.5 no
C14 C15 H152 108.8 no
C16 C15 H152 109.3 no
H151 C15 H152 109.5 no
C15 C16 O17 111.8(2) yes
C15 C16 O22 124.0(2) yes
O17 C16 O22 124.2(2) yes
O17 C18 C19 109.5(2) yes
O17 C18 C20 110.7(2) yes
C19 C18 C20 111.6(3) yes
O17 C18 C21 102.0(2) yes
C19 C18 C21 112.2(3) yes
C20 C18 C21 110.4(3) yes
C18 C19 H191 109.8 no
C18 C19 H192 108.9 no
H191 C19 H192 109.5 no
C18 C19 H193 109.7 no
H191 C19 H193 109.5 no
H192 C19 H193 109.5 no
C18 C20 H201 109.7 no
C18 C20 H202 109.7 no
H201 C20 H202 109.5 no
C18 C20 H203 108.9 no
H201 C20 H203 109.5 no
H202 C20 H203 109.5 no
C18 C21 H211 109.3 no
C18 C21 H212 109.5 no
H211 C21 H212 109.5 no
C18 C21 H213 109.6 no
H211 C21 H213 109.5 no
H212 C21 H213 109.5 no
N23 C24 C25 113.3(2) yes
N23 C24 H241 109.1 no
C25 C24 H241 108.3 no
N23 C24 H242 108.3 no
C25 C24 H242 108.4 no
H241 C24 H242 109.5 no
C24 C25 C26 111.1(3) yes
C24 C25 H251 108.8 no
C26 C25 H251 109.6 no
C24 C25 H252 109.4 no
C26 C25 H252 108.6 no
H251 C25 H252 109.5 no
C25 C26 C27 128.5(5) yes
C25 C26 H261 115.7 no
C27 C26 H261 115.8 no
C26 C27 H271 120.9 no
C26 C27 H272 119.1 no
H271 C27 H272 120.0 no
N23 C28 O29 124.2(2) yes
N23 C28 C30 117.2(2) yes
O29 C28 C30 118.5(2) yes
C28 C30 C31 118.8(2) yes
C28 C30 C39 119.0(2) yes
C31 C30 C39 122.1(2) yes
C30 C31 C32 119.2(2) yes
C30 C31 H311 120.4 no
C32 C31 H311 120.4 no
C31 C32 O33 114.8(2) yes
C31 C32 C37 119.7(2) yes
O33 C32 C37 125.5(2) yes
O33 C34 C35 111.6(2) yes
O33 C34 C36 104.6(2) yes
C35 C34 C36 111.8(2) yes
O33 C34 H341 109.6 no
C35 C34 H341 109.8 no
C36 C34 H341 109.3 no
C34 C35 H351 109.9 no
C34 C35 H352 109.8 no
H351 C35 H352 109.5 no
C34 C35 H353 108.7 no
H351 C35 H353 109.5 no
H352 C35 H353 109.5 no
C34 C36 H361 110.6 no
C34 C36 H362 109.7 no
H361 C36 H362 109.5 no
C34 C36 H363 108.1 no
H361 C36 H363 109.5 no
H362 C36 H363 109.5 no
C32 C37 C38 120.0(2) yes
C32 C37 H371 119.6 no
C38 C37 H371 120.5 no
C37 C38 O40 114.2(2) yes
C37 C38 C39 121.5(2) yes
O40 C38 C39 124.3(2) yes
C30 C39 C38 117.5(2) yes
C30 C39 H391 121.0 no
C38 C39 H391 121.5 no
O40 C41 C42 112.3(2) yes
O40 C41 H411 108.4 no
C42 C41 H411 108.8 no
O40 C41 H412 108.9 no
C42 C41 H412 108.9 no
H411 C41 H412 109.5 no
C41 C42 O44 108.9(2) yes
C41 C42 O43 124.4(2) yes
O44 C42 O43 126.7(2) yes
O44 C45 C46 102.1(2) yes
O44 C45 C47 109.7(2) yes
C46 C45 C47 111.4(3) yes
O44 C45 C48 109.8(2) yes
C46 C45 C48 111.3(3) yes
C47 C45 C48 112.1(3) yes
C45 C46 H461 110.0 no
C45 C46 H462 109.1 no
H461 C46 H462 109.5 no
C45 C46 H463 109.3 no
H461 C46 H463 109.5 no
H462 C46 H463 109.5 no
C45 C47 H471 109.9 no
C45 C47 H472 109.2 no
H471 C47 H472 109.5 no
C45 C47 H473 109.3 no
H471 C47 H473 109.5 no
H472 C47 H473 109.5 no
C45 C48 H481 109.8 no
C45 C48 H482 109.4 no
H481 C48 H482 109.5 no
C45 C48 H483 109.2 no
H481 C48 H483 109.5 no
H482 C48 H483 109.5 no

loop_
_geom_bond_atom_site_label_1
_geom_bond_atom_site_label_2
_geom_bond_distance
_geom_bond_publ_flag
N3 C2 1.348(3) yes
N3 C4 1.413(3) yes
N3 H2 0.86(3) no
N23 C2 1.439(3) yes
N23 C24 1.483(3) yes
N23 C28 1.375(3) yes
O1 C2 1.215(3) yes
O6 C5 1.370(3) yes
O6 C7 1.442(3) yes
O17 C16 1.337(3) yes
O17 C18 1.473(3) yes
O22 C16 1.211(3) yes
O29 C28 1.226(3) yes
O33 C32 1.365(3) yes
O33 C34 1.444(3) yes
O40 C38 1.381(3) yes
O40 C41 1.416(3) yes
O43 C42 1.202(3) yes
O44 C42 1.330(3) yes
O44 C45 1.488(3) yes
C4 C5 1.407(4) yes
C4 C13 1.392(3) yes
C5 C10 1.383(4) yes
C7 C8 1.504(4) yes
C7 C9 1.501(4) yes
C7 H71 0.950 no
C8 H81 0.950 no
C8 H82 0.950 no
C8 H83 0.950 no
C9 H91 0.950 no
C9 H92 0.950 no
C9 H93 0.950 no
C10 C11 1.390(4) yes
C10 H101 0.950 no
C11 C12 1.379(4) yes
C11 H111 0.950 no
C12 C13 1.398(4) yes
C12 C14 1.514(3) yes
C13 H131 0.950 no
C14 C15 1.510(4) yes
C14 H141 0.950 no
C14 H142 0.950 no
C15 C16 1.504(4) yes
C15 H151 0.950 no
C15 H152 0.950 no
C18 C19 1.504(4) yes
C18 C20 1.516(4) yes
C18 C21 1.509(5) yes
C19 H191 0.950 no
C19 H192 0.950 no
C19 H193 0.950 no
C20 H201 0.950 no
C20 H202 0.950 no
C20 H203 0.950 no
C21 H211 0.950 no
C21 H212 0.950 no
C21 H213 0.950 no
C24 C25 1.521(4) yes
C24 H241 0.950 no
C24 H242 0.950 no
C25 C26 1.494(5) yes
C25 H251 0.950 no
C25 H252 0.950 no
C26 C27 1.249(5) yes
C26 H261 0.950 no
C27 H271 0.950 no
C27 H272 0.950 no
C28 C30 1.510(3) yes
C30 C31 1.375(4) yes
C30 C39 1.399(3) yes
C31 C32 1.404(4) yes
C31 H311 0.950 no
C32 C37 1.381(4) yes
C34 C35 1.511(4) yes
C34 C36 1.511(4) yes
C34 H341 0.950 no
C35 H351 0.950 no
C35 H352 0.950 no
C35 H353 0.950 no
C36 H361 0.950 no
C36 H362 0.950 no
C36 H363 0.950 no
C37 C38 1.389(4) yes
C37 H371 0.950 no
C38 C39 1.387(4) yes
C39 H391 0.950 no
C41 C42 1.509(4) yes
C41 H411 0.950 no
C41 H412 0.950 no
C45 C46 1.502(4) yes
C45 C47 1.517(4) yes
C45 C48 1.506(4) yes
C46 H461 0.950 no
C46 H462 0.950 no
C46 H463 0.950 no
C47 H471 0.950 no
C47 H472 0.950 no
C47 H473 0.950 no
C48 H481 0.950 no
C48 H482 0.950 no
C48 H483 0.950 no
